data_7001253
loop_
_publ_author_name
'Niemeyer, Jochen'
'Kehr, Gerald'
'Fr\"ohlich, Roland'
'Erker, Gerhard'

_publ_section_title
;
 Selective synthesis of the 2-hydroxyferrocene-aldimine
 enantiomers---extended planar chiral analogues of the
 &#x201C;flat&#x201D; salicylaldimine ligand family
;
_journal_issue 19
_journal_name_full 'Dalton Transactions'
_journal_page_first 3716
_journal_page_last 3730
_journal_paper_doi 10.1039/b822735g
_journal_year 2009
_chemical_formula_sum 'C14 H15 Fe I O2'
_chemical_formula_weight 398.01
_chemical_name_systematic
;
?
;
_space_group_IT_number 19
_symmetry_cell_setting orthorhombic
_symmetry_space_group_name_Hall 'P 2ac 2ab'
_symmetry_space_group_name_H-M 'P 21 21 21'
_atom_sites_solution_hydrogens geom
_atom_sites_solution_primary direct
_atom_sites_solution_secondary difmap
_audit_creation_method SHELXL-97
_cell_angle_alpha 90.00
_cell_angle_beta 90.00
_cell_angle_gamma 90.00
_cell_formula_units_Z 4
_cell_length_a 7.938(1)
_cell_length_b 9.716(1)
_cell_length_c 17.680(1)
_cell_measurement_reflns_used 12373
_cell_measurement_temperature 198(2)
_cell_measurement_theta_max 28.28
_cell_measurement_theta_min 0.41
_cell_volume 1363.6(2)
_computing_cell_refinement 'Collect (Nonius B.V., 1998)'
_computing_data_collection 'Collect (Nonius B.V., 1998)'
_computing_data_reduction 'Denzo-SMN (Otwinowski & Minor, 1997)'
_computing_molecular_graphics 'SCHAKAL (Keller, 1997)'
_computing_publication_material 'SHELXL-97 (Sheldrick, 1997)'
_computing_structure_refinement 'SHELXL-97 (Sheldrick, 1997)'
_computing_structure_solution 'SHELXS-97 (Sheldrick, 1990)'
_diffrn_ambient_temperature 198(2)
_diffrn_measured_fraction_theta_full 0.993
_diffrn_measured_fraction_theta_max 0.993
_diffrn_measurement_device_type 'Nonius KappaCCD'
_diffrn_measurement_method '\w and \f scans'
_diffrn_radiation_monochromator graphite
_diffrn_radiation_source 'rotating anode Nonius FR591'
_diffrn_radiation_type MoK\a
_diffrn_radiation_wavelength 0.71073
_diffrn_reflns_av_R_equivalents 0.022
_diffrn_reflns_av_sigmaI/netI 0.0219
_diffrn_reflns_limit_h_max 10
_diffrn_reflns_limit_h_min -10
_diffrn_reflns_limit_k_max 12
_diffrn_reflns_limit_k_min -12
_diffrn_reflns_limit_l_max 23
_diffrn_reflns_limit_l_min -23
_diffrn_reflns_number 9338
_diffrn_reflns_theta_full 28.27
_diffrn_reflns_theta_max 28.27
_diffrn_reflns_theta_min 2.30
_exptl_absorpt_coefficient_mu 3.360
_exptl_absorpt_correction_T_max 0.5530
_exptl_absorpt_correction_T_min 0.3467
_exptl_absorpt_correction_type empirical
_exptl_absorpt_process_details 'Denzo (Otwinowski, Borek, Majewski & Minor, 2003)'
_exptl_crystal_colour yellow
_exptl_crystal_density_diffrn 1.939
_exptl_crystal_density_method 'not measured'
_exptl_crystal_description plate
_exptl_crystal_F_000 776
_exptl_crystal_size_max 0.40
_exptl_crystal_size_mid 0.30
_exptl_crystal_size_min 0.20
_refine_diff_density_max 0.731
_refine_diff_density_min -0.678
_refine_diff_density_rms 0.069
_refine_ls_abs_structure_details 'Flack H D (1983), Acta Cryst. A39, 876-881'
_refine_ls_abs_structure_Flack -0.03(2)
_refine_ls_extinction_method none
_refine_ls_goodness_of_fit_ref 1.032
_refine_ls_hydrogen_treatment riding
_refine_ls_matrix_type full
_refine_ls_number_parameters 163
_refine_ls_number_reflns 3270
_refine_ls_number_restraints 0
_refine_ls_restrained_S_all 1.032
_refine_ls_R_factor_all 0.0215
_refine_ls_R_factor_gt 0.0205
_refine_ls_shift/su_max 0.002
_refine_ls_shift/su_mean 0.000
_refine_ls_structure_factor_coef Fsqd
_refine_ls_weighting_details 'calc w=1/[\s^2^(Fo^2^)+(0.0148P)^2^+1.5797P] where P=(Fo^2^+2Fc^2^)/3'
_refine_ls_weighting_scheme calc
_refine_ls_wR_factor_gt 0.0479
_refine_ls_wR_factor_ref 0.0485
_reflns_number_gt 3182
_reflns_number_total 3270
_reflns_threshold_expression >2sigma(I)
_cod_data_source_file b822735g.txt
_cod_data_source_block erk3375
_cod_original_sg_symbol_H-M P212121
_cod_database_code 7001253

loop_
_symmetry_equiv_pos_as_xyz
'x, y, z'
'-x+1/2, -y, z+1/2'
'-x, y+1/2, -z+1/2'
'x+1/2, -y+1/2, -z'

loop_
_atom_site_label
_atom_site_type_symbol
_atom_site_fract_x
_atom_site_fract_y
_atom_site_fract_z
_atom_site_U_iso_or_equiv
_atom_site_adp_type
_atom_site_occupancy
_atom_site_symmetry_multiplicity
_atom_site_calc_flag
_atom_site_refinement_flags
_atom_site_disorder_assembly
_atom_site_disorder_group
Fe Fe 0.68479(5) 0.55581(4) 0.312344(19) 0.02074(8) Uani 1 1 d . . .
I1 I 0.68255(3) 0.617875(19) 0.517416(10) 0.03402(6) Uani 1 1 d . . .
O1 O 0.5444(3) 0.2277(2) 0.46408(13) 0.0364(5) Uani 1 1 d . . .
O2 O 0.7195(3) 0.2134(2) 0.35914(11) 0.0308(5) Uani 1 1 d . . .
C1 C 0.5777(3) 0.4201(3) 0.38513(14) 0.0216(5) Uani 1 1 d . . .
C2 C 0.5771(3) 0.5569(3) 0.41513(14) 0.0216(5) Uani 1 1 d . . .
C3 C 0.4843(3) 0.6442(3) 0.36579(15) 0.0275(6) Uani 1 1 d . . .
H3A H 0.4647 0.7451 0.3727 0.033 Uiso 1 1 calc R . .
C4 C 0.4277(4) 0.5630(3) 0.30453(17) 0.0323(6) Uani 1 1 d . . .
H4A H 0.3619 0.5970 0.2600 0.039 Uiso 1 1 calc R . .
C5 C 0.4833(3) 0.4253(3) 0.31603(17) 0.0282(6) Uani 1 1 d . . .
H5A H 0.4630 0.3461 0.2811 0.034 Uiso 1 1 calc R . .
C6 C 0.6619(4) 0.2970(3) 0.41804(14) 0.0226(5) Uani 1 1 d . . .
H6A H 0.7598 0.3272 0.4496 0.027 Uiso 1 1 calc R . .
C7 C 0.6240(4) 0.1113(4) 0.4995(2) 0.0477(9) Uani 1 1 d . . .
H7A H 0.5406 0.0610 0.5306 0.057 Uiso 1 1 calc R . .
H7B H 0.7153 0.1435 0.5333 0.057 Uiso 1 1 calc R . .
C8 C 0.6955(5) 0.0166(3) 0.4408(2) 0.0483(9) Uani 1 1 d . . .
H8A H 0.6029 -0.0261 0.4115 0.058 Uiso 1 1 calc R . .
H8B H 0.7604 -0.0578 0.4656 0.058 Uiso 1 1 calc R . .
C9 C 0.8084(4) 0.0963(3) 0.38860(19) 0.0366(6) Uani 1 1 d . . .
H9A H 0.9097 0.1274 0.4164 0.044 Uiso 1 1 calc R . .
H9B H 0.8454 0.0365 0.3464 0.044 Uiso 1 1 calc R . .
C21 C 0.7798(4) 0.6153(4) 0.20979(17) 0.0396(7) Uani 1 1 d . . .
H21A H 0.7128 0.6409 0.1640 0.047 Uiso 1 1 calc R . .
C22 C 0.8363(5) 0.4798(4) 0.22949(17) 0.0389(7) Uani 1 1 d . . .
H22A H 0.8169 0.3938 0.1997 0.047 Uiso 1 1 calc R . .
C23 C 0.9268(4) 0.4905(4) 0.29833(17) 0.0351(7) Uani 1 1 d . . .
H23A H 0.9808 0.4123 0.3260 0.042 Uiso 1 1 calc R . .
C24 C 0.9268(4) 0.6294(4) 0.32206(19) 0.0376(7) Uani 1 1 d . . .
H24A H 0.9804 0.6668 0.3689 0.045 Uiso 1 1 calc R . .
C25 C 0.8350(4) 0.7059(3) 0.26707(19) 0.0392(7) Uani 1 1 d . . .
H25A H 0.8123 0.8071 0.2690 0.047 Uiso 1 1 calc R . .

loop_
_atom_site_aniso_label
_atom_site_aniso_U_11
_atom_site_aniso_U_22
_atom_site_aniso_U_33
_atom_site_aniso_U_23
_atom_site_aniso_U_13
_atom_site_aniso_U_12
Fe 0.02619(17) 0.01936(16) 0.01666(15) 0.00007(13) 0.00233(16) 0.00085(18)
I1 0.05191(11) 0.02941(9) 0.02075(8) -0.00600(7) -0.00252(9) -0.00085(10)
O1 0.0336(11) 0.0312(11) 0.0445(12) 0.0164(9) 0.0114(10) 0.0016(9)
O2 0.0435(13) 0.0234(9) 0.0254(10) -0.0041(8) -0.0001(8) 0.0078(9)
C1 0.0246(12) 0.0192(12) 0.0209(11) -0.0006(9) 0.0022(9) -0.0028(10)
C2 0.0261(12) 0.0215(13) 0.0171(11) -0.0026(9) 0.0024(9) -0.0020(11)
C3 0.0299(13) 0.0259(14) 0.0266(13) 0.0022(11) 0.0059(10) 0.0055(11)
C4 0.0307(14) 0.0346(15) 0.0318(14) 0.0022(13) -0.0060(12) 0.0021(13)
C5 0.0282(13) 0.0274(14) 0.0292(13) -0.0040(11) -0.0065(11) -0.0047(11)
C6 0.0288(13) 0.0181(11) 0.0210(11) 0.0001(9) 0.0019(10) -0.0019(11)
C7 0.0474(17) 0.0398(18) 0.056(2) 0.0282(17) 0.0156(15) 0.0062(15)
C8 0.0406(17) 0.0216(14) 0.083(3) 0.0129(15) -0.002(2) -0.0012(15)
C9 0.0425(16) 0.0241(13) 0.0432(16) -0.0021(12) -0.0023(15) 0.0092(14)
C21 0.0476(19) 0.0454(18) 0.0257(14) 0.0117(14) 0.0112(12) 0.0074(16)
C22 0.051(2) 0.0406(17) 0.0255(14) 0.0023(12) 0.0175(14) 0.0109(16)
C23 0.0301(15) 0.0434(18) 0.0318(16) 0.0089(14) 0.0115(12) 0.0092(14)
C24 0.0255(13) 0.0465(19) 0.0407(16) 0.0021(16) 0.0041(12) -0.0083(15)
C25 0.0382(16) 0.0309(14) 0.0485(18) 0.0115(13) 0.0155(15) -0.0046(14)

loop_
_atom_type_symbol
_atom_type_description
_atom_type_scat_dispersion_real
_atom_type_scat_dispersion_imag
_atom_type_scat_source
C C 0.0033 0.0016 'International Tables Vol C Tables 4.2.6.8 and 6.1.1.4'
H H 0.0000 0.0000 'International Tables Vol C Tables 4.2.6.8 and 6.1.1.4'
O O 0.0106 0.0060 'International Tables Vol C Tables 4.2.6.8 and 6.1.1.4'
Fe Fe 0.3463 0.8444 'International Tables Vol C Tables 4.2.6.8 and 6.1.1.4'
I I -0.4742 1.8119 'International Tables Vol C Tables 4.2.6.8 and 6.1.1.4'

loop_
_geom_angle_atom_site_label_1
_geom_angle_atom_site_label_2
_geom_angle_atom_site_label_3
_geom_angle
_geom_angle_site_symmetry_1
_geom_angle_site_symmetry_3
_geom_angle_publ_flag
C2 Fe C1 41.52(10) . . ?
C2 Fe C22 154.86(12) . . ?
C1 Fe C22 117.94(12) . . ?
C2 Fe C23 120.85(12) . . ?
C1 Fe C23 105.65(12) . . ?
C22 Fe C23 40.73(14) . . ?
C2 Fe C3 41.12(11) . . ?
C1 Fe C3 69.70(11) . . ?
C22 Fe C3 161.35(13) . . ?
C23 Fe C3 157.28(13) . . ?
C2 Fe C5 68.98(11) . . ?
C1 Fe C5 41.25(11) . . ?
C22 Fe C5 105.10(14) . . ?
C23 Fe C5 123.28(14) . . ?
C3 Fe C5 68.65(12) . . ?
C2 Fe C4 68.69(12) . . ?
C1 Fe C4 69.35(12) . . ?
C22 Fe C4 123.60(14) . . ?
C23 Fe C4 160.44(15) . . ?
C3 Fe C4 40.46(12) . . ?
C5 Fe C4 40.76(12) . . ?
C2 Fe C25 126.72(13) . . ?
C1 Fe C25 162.75(13) . . ?
C22 Fe C25 68.45(14) . . ?
C23 Fe C25 67.98(14) . . ?
C3 Fe C25 109.61(13) . . ?
C5 Fe C25 155.68(14) . . ?
C4 Fe C25 122.02(14) . . ?
C2 Fe C21 163.09(14) . . ?
C1 Fe C21 154.11(13) . . ?
C22 Fe C21 41.14(13) . . ?
C23 Fe C21 68.46(13) . . ?
C3 Fe C21 125.36(12) . . ?
C5 Fe C21 119.49(13) . . ?
C4 Fe C21 107.34(13) . . ?
C25 Fe C21 40.34(14) . . ?
C2 Fe C24 108.66(12) . . ?
C1 Fe C24 124.34(12) . . ?
C22 Fe C24 68.54(15) . . ?
C23 Fe C24 40.36(15) . . ?
C3 Fe C24 122.92(14) . . ?
C5 Fe C24 160.83(14) . . ?
C4 Fe C24 157.67(15) . . ?
C25 Fe C24 40.61(14) . . ?
C21 Fe C24 68.38(14) . . ?
C6 O1 C7 109.6(2) . . ?
C6 O2 C9 110.5(2) . . ?
C2 C1 C5 106.4(2) . . ?
C2 C1 C6 127.1(2) . . ?
C5 C1 C6 126.6(2) . . ?
C2 C1 Fe 68.47(14) . . ?
C5 C1 Fe 69.86(16) . . ?
C6 C1 Fe 125.58(18) . . ?
C3 C2 C1 109.2(2) . . ?
C3 C2 Fe 70.65(15) . . ?
C1 C2 Fe 70.01(14) . . ?
C3 C2 I1 124.9(2) . . ?
C1 C2 I1 125.85(19) . . ?
Fe C2 I1 128.13(13) . . ?
C4 C3 C2 107.6(2) . . ?
C4 C3 Fe 70.02(16) . . ?
C2 C3 Fe 68.23(15) . . ?
C3 C4 C5 108.4(3) . . ?
C3 C4 Fe 69.51(16) . . ?
C5 C4 Fe 69.43(17) . . ?
C4 C5 C1 108.5(2) . . ?
C4 C5 Fe 69.81(17) . . ?
C1 C5 Fe 68.89(14) . . ?
O2 C6 O1 111.6(2) . . ?
O2 C6 C1 108.8(2) . . ?
O1 C6 C1 108.2(2) . . ?
O1 C7 C8 110.4(3) . . ?
C7 C8 C9 109.5(3) . . ?
O2 C9 C8 109.8(3) . . ?
C25 C21 C22 107.5(3) . . ?
C25 C21 Fe 69.83(17) . . ?
C22 C21 Fe 68.94(17) . . ?
C23 C22 C21 107.4(3) . . ?
C23 C22 Fe 69.80(17) . . ?
C21 C22 Fe 69.92(17) . . ?
C24 C23 C22 109.0(3) . . ?
C24 C23 Fe 70.52(18) . . ?
C22 C23 Fe 69.47(18) . . ?
C23 C24 C25 107.2(3) . . ?
C23 C24 Fe 69.12(19) . . ?
C25 C24 Fe 69.33(17) . . ?
C21 C25 C24 108.8(3) . . ?
C21 C25 Fe 69.83(18) . . ?
C24 C25 Fe 70.06(17) . . ?

loop_
_geom_bond_atom_site_label_1
_geom_bond_atom_site_label_2
_geom_bond_distance
_geom_bond_site_symmetry_2
_geom_bond_publ_flag
Fe C2 2.008(2) . ?
Fe C1 2.029(3) . ?
Fe C22 2.034(3) . ?
Fe C23 2.038(3) . ?
Fe C3 2.040(3) . ?
Fe C5 2.042(3) . ?
Fe C4 2.047(3) . ?
Fe C25 2.047(3) . ?
Fe C21 2.047(3) . ?
Fe C24 2.057(3) . ?
I1 C2 2.079(3) . ?
O1 C6 1.410(3) . ?
O1 C7 1.439(4) . ?
O2 C6 1.398(3) . ?
O2 C9 1.436(3) . ?
C1 C2 1.431(4) . ?
C1 C5 1.434(4) . ?
C1 C6 1.488(4) . ?
C2 C3 1.422(4) . ?
C3 C4 1.413(4) . ?
C4 C5 1.424(4) . ?
C7 C8 1.499(5) . ?
C8 C9 1.501(5) . ?
C21 C25 1.412(5) . ?
C21 C22 1.434(5) . ?
C22 C23 1.417(5) . ?
C23 C24 1.413(5) . ?
C24 C25 1.424(5) . ?

loop_
_geom_torsion_atom_site_label_1
_geom_torsion_atom_site_label_2
_geom_torsion_atom_site_label_3
_geom_torsion_atom_site_label_4
_geom_torsion
_geom_torsion_site_symmetry_1
_geom_torsion_site_symmetry_2
_geom_torsion_site_symmetry_3
_geom_torsion_site_symmetry_4
_geom_torsion_publ_flag
C22 Fe C1 C2 161.22(18) . . . . ?
C23 Fe C1 C2 119.14(17) . . . . ?
C3 Fe C1 C2 -37.46(16) . . . . ?
C5 Fe C1 C2 -117.8(2) . . . . ?
C4 Fe C1 C2 -80.78(17) . . . . ?
C25 Fe C1 C2 53.4(5) . . . . ?
C21 Fe C1 C2 -168.1(2) . . . . ?
C24 Fe C1 C2 79.2(2) . . . . ?
C2 Fe C1 C5 117.8(2) . . . . ?
C22 Fe C1 C5 -80.9(2) . . . . ?
C23 Fe C1 C5 -123.01(18) . . . . ?
C3 Fe C1 C5 80.39(18) . . . . ?
C4 Fe C1 C5 37.07(17) . . . . ?
C25 Fe C1 C5 171.3(4) . . . . ?
C21 Fe C1 C5 -50.2(3) . . . . ?
C24 Fe C1 C5 -162.93(19) . . . . ?
C2 Fe C1 C6 -121.0(3) . . . . ?
C22 Fe C1 C6 40.3(3) . . . . ?
C23 Fe C1 C6 -1.8(3) . . . . ?
C3 Fe C1 C6 -158.4(2) . . . . ?
C5 Fe C1 C6 121.2(3) . . . . ?
C4 Fe C1 C6 158.3(3) . . . . ?
C25 Fe C1 C6 -67.5(5) . . . . ?
C21 Fe C1 C6 71.0(4) . . . . ?
C24 Fe C1 C6 -41.7(3) . . . . ?
C5 C1 C2 C3 0.1(3) . . . . ?
C6 C1 C2 C3 179.1(2) . . . . ?
Fe C1 C2 C3 60.02(19) . . . . ?
C5 C1 C2 Fe -59.90(19) . . . . ?
C6 C1 C2 Fe 119.1(3) . . . . ?
C5 C1 C2 I1 176.88(19) . . . . ?
C6 C1 C2 I1 -4.1(4) . . . . ?
Fe C1 C2 I1 -123.2(2) . . . . ?
C1 Fe C2 C3 -119.9(2) . . . . ?
C22 Fe C2 C3 -161.9(3) . . . . ?
C23 Fe C2 C3 161.71(18) . . . . ?
C5 Fe C2 C3 -81.21(18) . . . . ?
C4 Fe C2 C3 -37.35(17) . . . . ?
C25 Fe C2 C3 77.4(2) . . . . ?
C21 Fe C2 C3 42.1(5) . . . . ?
C24 Fe C2 C3 119.03(19) . . . . ?
C22 Fe C2 C1 -42.0(4) . . . . ?
C23 Fe C2 C1 -78.4(2) . . . . ?
C3 Fe C2 C1 119.9(2) . . . . ?
C5 Fe C2 C1 38.65(16) . . . . ?
C4 Fe C2 C1 82.50(17) . . . . ?
C25 Fe C2 C1 -162.72(17) . . . . ?
C21 Fe C2 C1 161.9(4) . . . . ?
C24 Fe C2 C1 -121.11(18) . . . . ?
C1 Fe C2 I1 120.4(2) . . . . ?
C22 Fe C2 I1 78.4(4) . . . . ?
C23 Fe C2 I1 42.0(2) . . . . ?
C3 Fe C2 I1 -119.7(2) . . . . ?
C5 Fe C2 I1 159.1(2) . . . . ?
C4 Fe C2 I1 -157.0(2) . . . . ?
C25 Fe C2 I1 -42.3(2) . . . . ?
C21 Fe C2 I1 -77.6(5) . . . . ?
C24 Fe C2 I1 -0.7(2) . . . . ?
C1 C2 C3 C4 -0.5(3) . . . . ?
Fe C2 C3 C4 59.2(2) . . . . ?
I1 C2 C3 C4 -177.26(19) . . . . ?
C1 C2 C3 Fe -59.63(18) . . . . ?
I1 C2 C3 Fe 123.6(2) . . . . ?
C2 Fe C3 C4 -119.4(2) . . . . ?
C1 Fe C3 C4 -81.62(18) . . . . ?
C22 Fe C3 C4 36.2(5) . . . . ?
C23 Fe C3 C4 -163.6(3) . . . . ?
C5 Fe C3 C4 -37.36(18) . . . . ?
C25 Fe C3 C4 116.7(2) . . . . ?
C21 Fe C3 C4 74.4(2) . . . . ?
C24 Fe C3 C4 159.89(19) . . . . ?
C1 Fe C3 C2 37.81(16) . . . . ?
C22 Fe C3 C2 155.6(4) . . . . ?
C23 Fe C3 C2 -44.2(4) . . . . ?
C5 Fe C3 C2 82.07(17) . . . . ?
C4 Fe C3 C2 119.4(2) . . . . ?
C25 Fe C3 C2 -123.85(18) . . . . ?
C21 Fe C3 C2 -166.17(18) . . . . ?
C24 Fe C3 C2 -80.7(2) . . . . ?
C2 C3 C4 C5 0.6(3) . . . . ?
Fe C3 C4 C5 58.7(2) . . . . ?
C2 C3 C4 Fe -58.05(19) . . . . ?
C2 Fe C4 C3 37.94(16) . . . . ?
C1 Fe C4 C3 82.56(17) . . . . ?
C22 Fe C4 C3 -166.90(17) . . . . ?
C23 Fe C4 C3 161.0(3) . . . . ?
C5 Fe C4 C3 120.1(2) . . . . ?
C25 Fe C4 C3 -82.9(2) . . . . ?
C21 Fe C4 C3 -124.62(19) . . . . ?
C24 Fe C4 C3 -49.4(4) . . . . ?
C2 Fe C4 C5 -82.11(19) . . . . ?
C1 Fe C4 C5 -37.49(17) . . . . ?
C22 Fe C4 C5 73.0(2) . . . . ?
C23 Fe C4 C5 41.0(4) . . . . ?
C3 Fe C4 C5 -120.1(2) . . . . ?
C25 Fe C4 C5 157.03(18) . . . . ?
C21 Fe C4 C5 115.3(2) . . . . ?
C24 Fe C4 C5 -169.5(3) . . . . ?
C3 C4 C5 C1 -0.6(3) . . . . ?
Fe C4 C5 C1 58.17(19) . . . . ?
C3 C4 C5 Fe -58.7(2) . . . . ?
C2 C1 C5 C4 0.3(3) . . . . ?
C6 C1 C5 C4 -178.7(3) . . . . ?
Fe C1 C5 C4 -58.7(2) . . . . ?
C2 C1 C5 Fe 59.00(18) . . . . ?
C6 C1 C5 Fe -120.0(3) . . . . ?
C2 Fe C5 C4 81.35(19) . . . . ?
C1 Fe C5 C4 120.2(2) . . . . ?
C22 Fe C5 C4 -124.39(19) . . . . ?
C23 Fe C5 C4 -164.77(18) . . . . ?
C3 Fe C5 C4 37.09(17) . . . . ?
C25 Fe C5 C4 -53.5(4) . . . . ?
C21 Fe C5 C4 -82.4(2) . . . . ?
C24 Fe C5 C4 167.8(4) . . . . ?
C2 Fe C5 C1 -38.90(16) . . . . ?
C22 Fe C5 C1 115.36(17) . . . . ?
C23 Fe C5 C1 75.0(2) . . . . ?
C3 Fe C5 C1 -83.15(17) . . . . ?
C4 Fe C5 C1 -120.2(2) . . . . ?
C25 Fe C5 C1 -173.7(3) . . . . ?
C21 Fe C5 C1 157.32(17) . . . . ?
C24 Fe C5 C1 47.6(4) . . . . ?
C9 O2 C6 O1 -63.2(3) . . . . ?
C9 O2 C6 C1 177.4(2) . . . . ?
C7 O1 C6 O2 62.8(3) . . . . ?
C7 O1 C6 C1 -177.5(3) . . . . ?
C2 C1 C6 O2 -145.5(3) . . . . ?
C5 C1 C6 O2 33.2(4) . . . . ?
Fe C1 C6 O2 -57.0(3) . . . . ?
C2 C1 C6 O1 93.0(3) . . . . ?
C5 C1 C6 O1 -88.3(3) . . . . ?
Fe C1 C6 O1 -178.47(18) . . . . ?
C6 O1 C7 C8 -57.6(4) . . . . ?
O1 C7 C8 C9 53.4(4) . . . . ?
C6 O2 C9 C8 57.6(3) . . . . ?
C7 C8 C9 O2 -52.9(4) . . . . ?
C2 Fe C21 C25 45.8(5) . . . . ?
C1 Fe C21 C25 -162.3(3) . . . . ?
C22 Fe C21 C25 -119.0(3) . . . . ?
C23 Fe C21 C25 -80.9(2) . . . . ?
C3 Fe C21 C25 78.5(2) . . . . ?
C5 Fe C21 C25 162.06(19) . . . . ?
C4 Fe C21 C25 119.4(2) . . . . ?
C24 Fe C21 C25 -37.4(2) . . . . ?
C2 Fe C21 C22 164.8(4) . . . . ?
C1 Fe C21 C22 -43.3(4) . . . . ?
C23 Fe C21 C22 38.1(2) . . . . ?
C3 Fe C21 C22 -162.5(2) . . . . ?
C5 Fe C21 C22 -78.9(2) . . . . ?
C4 Fe C21 C22 -121.6(2) . . . . ?
C25 Fe C21 C22 119.0(3) . . . . ?
C24 Fe C21 C22 81.7(2) . . . . ?
C25 C21 C22 C23 -0.6(4) . . . . ?
Fe C21 C22 C23 -60.0(2) . . . . ?
C25 C21 C22 Fe 59.4(2) . . . . ?
C2 Fe C22 C23 -51.3(4) . . . . ?
C1 Fe C22 C23 -81.5(2) . . . . ?
C3 Fe C22 C23 168.4(4) . . . . ?
C5 Fe C22 C23 -123.9(2) . . . . ?
C4 Fe C22 C23 -164.2(2) . . . . ?
C25 Fe C22 C23 80.8(2) . . . . ?
C21 Fe C22 C23 118.3(3) . . . . ?
C24 Fe C22 C23 37.0(2) . . . . ?
C2 Fe C22 C21 -169.7(3) . . . . ?
C1 Fe C22 C21 160.19(19) . . . . ?
C23 Fe C22 C21 -118.3(3) . . . . ?
C3 Fe C22 C21 50.1(5) . . . . ?
C5 Fe C22 C21 117.8(2) . . . . ?
C4 Fe C22 C21 77.5(2) . . . . ?
C25 Fe C22 C21 -37.5(2) . . . . ?
C24 Fe C22 C21 -81.3(2) . . . . ?
C21 C22 C23 C24 0.4(4) . . . . ?
Fe C22 C23 C24 -59.7(2) . . . . ?
C21 C22 C23 Fe 60.1(2) . . . . ?
C2 Fe C23 C24 -82.7(2) . . . . ?
C1 Fe C23 C24 -125.10(19) . . . . ?
C22 Fe C23 C24 120.0(3) . . . . ?
C3 Fe C23 C24 -50.4(4) . . . . ?
C5 Fe C23 C24 -166.50(18) . . . . ?
C4 Fe C23 C24 162.7(3) . . . . ?
C25 Fe C23 C24 37.95(19) . . . . ?
C21 Fe C23 C24 81.5(2) . . . . ?
C2 Fe C23 C22 157.27(19) . . . . ?
C1 Fe C23 C22 114.9(2) . . . . ?
C3 Fe C23 C22 -170.4(3) . . . . ?
C5 Fe C23 C22 73.5(2) . . . . ?
C4 Fe C23 C22 42.6(5) . . . . ?
C25 Fe C23 C22 -82.1(2) . . . . ?
C21 Fe C23 C22 -38.5(2) . . . . ?
C24 Fe C23 C22 -120.0(3) . . . . ?
C22 C23 C24 C25 -0.1(4) . . . . ?
Fe C23 C24 C25 -59.1(2) . . . . ?
C22 C23 C24 Fe 59.0(2) . . . . ?
C2 Fe C24 C23 116.00(19) . . . . ?
C1 Fe C24 C23 72.6(2) . . . . ?
C22 Fe C24 C23 -37.37(19) . . . . ?
C3 Fe C24 C23 159.24(17) . . . . ?
C5 Fe C24 C23 36.5(5) . . . . ?
C4 Fe C24 C23 -164.8(3) . . . . ?
C25 Fe C24 C23 -118.9(3) . . . . ?
C21 Fe C24 C23 -81.7(2) . . . . ?
C2 Fe C24 C25 -125.1(2) . . . . ?
C1 Fe C24 C25 -168.56(18) . . . . ?
C22 Fe C24 C25 81.5(2) . . . . ?
C23 Fe C24 C25 118.9(3) . . . . ?
C3 Fe C24 C25 -81.9(2) . . . . ?
C5 Fe C24 C25 155.3(4) . . . . ?
C4 Fe C24 C25 -45.9(4) . . . . ?
C21 Fe C24 C25 37.1(2) . . . . ?
C22 C21 C25 C24 0.6(4) . . . . ?
Fe C21 C25 C24 59.4(2) . . . . ?
C22 C21 C25 Fe -58.8(2) . . . . ?
C23 C24 C25 C21 -0.3(3) . . . . ?
Fe C24 C25 C21 -59.3(2) . . . . ?
C23 C24 C25 Fe 58.9(2) . . . . ?
C2 Fe C25 C21 -164.93(18) . . . . ?
C1 Fe C25 C21 153.5(4) . . . . ?
C22 Fe C25 C21 38.2(2) . . . . ?
C23 Fe C25 C21 82.2(2) . . . . ?
C3 Fe C25 C21 -122.0(2) . . . . ?
C5 Fe C25 C21 -40.6(4) . . . . ?
C4 Fe C25 C21 -78.9(2) . . . . ?
C24 Fe C25 C21 119.9(3) . . . . ?
C2 Fe C25 C24 75.1(2) . . . . ?
C1 Fe C25 C24 33.5(5) . . . . ?
C22 Fe C25 C24 -81.7(2) . . . . ?
C23 Fe C25 C24 -37.7(2) . . . . ?
C3 Fe C25 C24 118.1(2) . . . . ?
C5 Fe C25 C24 -160.6(3) . . . . ?
C4 Fe C25 C24 161.2(2) . . . . ?
C21 Fe C25 C24 -119.9(3) . . . . ?
